data_4508247
loop_
_publ_author_name
'Mukherjee, Gargi'
'Biradha, Kumar'

_publ_section_title
;
 Coordination Polymers Containing M2L2and M4L4Metallacylces of
 Bis(pyridylcarboxamido)alkanes with an Odd Number of &#x2212;(CH2)--
 Groups as Spacers: Guest Inclusion and Networks Recognition via \a Sheet
;
_journal_issue 9
_journal_name_full 'Crystal Growth &amp; Design'
_journal_page_first 4100
_journal_paper_doi 10.1021/cg400918d
_journal_volume 13
_journal_year 2013
_chemical_formula_sum 'C30 H36 Cd Cl2 N8 O14'
_chemical_formula_weight 915.97
_chemical_name_systematic
; 
 ? 
;
_space_group_IT_number 15
_symmetry_cell_setting monoclinic
_symmetry_space_group_name_Hall '-C 2yc'
_symmetry_space_group_name_H-M 'C 1 2/c 1'
_atom_sites_solution_hydrogens geom
_atom_sites_solution_primary direct
_atom_sites_solution_secondary difmap
_audit_creation_method SHELXL-97
_cell_angle_alpha 90.00
_cell_angle_beta 120.7200(10)
_cell_angle_gamma 90.00
_cell_formula_units_Z 4
_cell_length_a 28.6920(14)
_cell_length_b 7.2297(4)
_cell_length_c 19.8774(10)
_cell_measurement_reflns_used 3479
_cell_measurement_temperature 293(2)
_cell_measurement_theta_max 26.00
_cell_measurement_theta_min 1.65
_cell_volume 3544.7(3)
_computing_structure_refinement 'SHELXL-97 (Sheldrick, 1997)'
_computing_structure_solution 'SHELXS-97 (Sheldrick, 1990)'
_diffrn_ambient_temperature 293(2)
_diffrn_measured_fraction_theta_full 1.000
_diffrn_measured_fraction_theta_max 1.000
_diffrn_radiation_monochromator graphite
_diffrn_radiation_source 'fine-focus sealed tube'
_diffrn_radiation_type MoK\a
_diffrn_radiation_wavelength 0.71073
_diffrn_reflns_av_R_equivalents 0.0292
_diffrn_reflns_av_sigmaI/netI 0.0197
_diffrn_reflns_limit_h_max 35
_diffrn_reflns_limit_h_min -32
_diffrn_reflns_limit_k_max 8
_diffrn_reflns_limit_k_min -8
_diffrn_reflns_limit_l_max 24
_diffrn_reflns_limit_l_min -24
_diffrn_reflns_number 21367
_diffrn_reflns_theta_full 26.00
_diffrn_reflns_theta_max 26.00
_diffrn_reflns_theta_min 1.65
_exptl_absorpt_coefficient_mu 0.848
_exptl_absorpt_correction_T_max 0.873
_exptl_absorpt_correction_T_min 0.833
_exptl_absorpt_correction_type empirical
_exptl_absorpt_process_details SADABS
_exptl_crystal_colour colorless
_exptl_crystal_density_diffrn 1.716
_exptl_crystal_density_meas ?
_exptl_crystal_density_method 'not measured'
_exptl_crystal_description rod
_exptl_crystal_F_000 1864
_exptl_crystal_size_max 0.34
_exptl_crystal_size_mid 0.18
_exptl_crystal_size_min 0.16
_refine_diff_density_max 0.736
_refine_diff_density_min -0.546
_refine_diff_density_rms 0.072
_refine_ls_extinction_method none
_refine_ls_goodness_of_fit_ref 0.934
_refine_ls_hydrogen_treatment mixed
_refine_ls_matrix_type full
_refine_ls_number_parameters 249
_refine_ls_number_reflns 3479
_refine_ls_number_restraints 0
_refine_ls_restrained_S_all 0.934
_refine_ls_R_factor_all 0.0343
_refine_ls_R_factor_gt 0.0309
_refine_ls_shift/su_max 0.001
_refine_ls_shift/su_mean 0.000
_refine_ls_structure_factor_coef Fsqd
_refine_ls_weighting_details 'calc w=1/[\s^2^(Fo^2^)+(0.1000P)^2^+0.0000P] where P=(Fo^2^+2Fc^2^)/3'
_refine_ls_weighting_scheme calc
_refine_ls_wR_factor_gt 0.1040
_refine_ls_wR_factor_ref 0.1082
_reflns_number_gt 3195
_reflns_number_total 3479
_reflns_threshold_expression >2sigma(I)
_cod_data_source_file cg400918d_si_002.cif
_cod_data_source_block 7
_cod_depositor_comments
;
The following automatic conversions were performed:

'_exptl_crystal_density_meas' value 'not measured' was changed to '?'
- the value is perceived as not measured.

Automatic conversion script
Id: cif_fix_values 3008 2015-01-20 13:52:24Z robertas 
;
_cod_original_sg_symbol_H-M C2/c
_cod_database_code 4508247

loop_
_symmetry_equiv_pos_as_xyz
'x, y, z'
'-x, y, -z+1/2'
'x+1/2, y+1/2, z'
'-x+1/2, y+1/2, -z+1/2'
'-x, -y, -z'
'x, -y, z-1/2'
'-x+1/2, -y+1/2, -z'
'x+1/2, -y+1/2, z-1/2'

loop_
_atom_site_label
_atom_site_type_symbol
_atom_site_fract_x
_atom_site_fract_y
_atom_site_fract_z
_atom_site_U_iso_or_equiv
_atom_site_adp_type
_atom_site_occupancy
_atom_site_symmetry_multiplicity
_atom_site_calc_flag
_atom_site_refinement_flags
Cd1 Cd 0.5000 0.54599(3) 0.7500 0.02483(13) Uani 1 2 d S
Cl1 Cl 1.13783(3) 1.44524(9) 0.99685(5) 0.0414(2) Uani 1 1 d .
O101 O 1.08426(13) 1.4830(6) 0.9361(3) 0.138(2) Uani 1 1 d .
O102 O 1.1468(2) 1.4979(5) 1.0711(2) 0.1158(15) Uani 1 1 d .
O103 O 1.14899(10) 1.2512(3) 0.99723(14) 0.0561(6) Uani 1 1 d .
O104 O 1.17306(12) 1.5479(3) 0.98196(19) 0.0685(8) Uani 1 1 d .
O1W O 0.49830(7) 0.7863(3) 0.82785(10) 0.0384(4) Uani 1 1 d .
N11 N 0.59495(8) 0.5688(3) 0.81699(12) 0.0307(5) Uani 1 1 d .
O11 O 0.65836(9) 1.0440(3) 0.78300(16) 0.0600(7) Uani 1 1 d .
C10 C 0.69126(11) 0.9332(3) 0.82936(15) 0.0339(6) Uani 1 1 d .
C11 C 0.67277(9) 0.7518(3) 0.84492(14) 0.0297(5) Uani 1 1 d .
C12 C 0.61733(10) 0.7251(3) 0.81014(13) 0.0311(5) Uani 1 1 d .
H12 H 0.5944 0.8210 0.7804 0.037 Uiso 1 1 calc R
C13 C 0.62875(11) 0.4315(4) 0.86090(16) 0.0339(6) Uani 1 1 d .
H13 H 0.6140 0.3215 0.8659 0.041 Uiso 1 1 calc R
C14 C 0.68428(12) 0.4481(4) 0.8986(2) 0.0418(7) Uani 1 1 d .
H14 H 0.7065 0.3516 0.9291 0.050 Uiso 1 1 calc R
C15 C 0.70652(10) 0.6091(5) 0.89060(17) 0.0427(6) Uani 1 1 d .
H15 H 0.7440 0.6223 0.9157 0.051 Uiso 1 1 calc R
O21 O 0.93014(7) 1.1938(3) 0.87907(10) 0.0417(5) Uani 1 1 d .
N21 N 0.99756(8) 1.1439(3) 1.15278(11) 0.0312(4) Uani 1 1 d .
C20 C 0.92497(9) 1.1274(3) 0.93140(13) 0.0282(5) Uani 1 1 d .
C21 C 0.96597(9) 1.1685(3) 1.01610(13) 0.0269(5) Uani 1 1 d .
C22 C 0.96238(9) 1.1003(4) 1.07818(13) 0.0300(5) Uani 1 1 d .
H22 H 0.9341 1.0202 1.0676 0.036 Uiso 1 1 calc R
C23 C 1.03823(10) 1.2596(3) 1.16760(14) 0.0343(5) Uani 1 1 d .
H23 H 1.0624 1.2927 1.2192 0.041 Uiso 1 1 calc R
C24 C 1.04570(10) 1.3313(4) 1.10985(14) 0.0350(6) Uani 1 1 d .
H24 H 1.0746 1.4100 1.1221 0.042 Uiso 1 1 calc R
C25 C 1.00932(10) 1.2839(3) 1.03328(15) 0.0326(5) Uani 1 1 d .
H25 H 1.0138 1.3292 0.9932 0.039 Uiso 1 1 calc R
N31 N 0.74499(10) 0.9623(3) 0.86694(15) 0.0391(6) Uani 1 1 d .
H31 H 0.7662 0.8782 0.8981 0.047 Uiso 1 1 calc R
N32 N 0.88373(9) 1.0158(3) 0.91687(13) 0.0339(5) Uani 1 1 d .
H32 H 0.8826 0.9699 0.9559 0.041 Uiso 1 1 calc R
C31 C 0.76870(11) 1.1305(4) 0.85699(17) 0.0414(6) Uani 1 1 d .
H31A H 0.7964 1.1745 0.9081 0.050 Uiso 1 1 calc .
H31B H 0.7408 1.2248 0.8339 0.050 Uiso 1 1 calc .
C32 C 0.79368(11) 1.1062(4) 0.80611(15) 0.0396(6) Uani 1 1 d .
H32A H 0.8067 1.2254 0.8003 0.048 Uiso 1 1 calc .
H32B H 0.7656 1.0660 0.7545 0.048 Uiso 1 1 calc .
C33 C 0.84044(12) 0.9678(4) 0.83792(16) 0.0370(6) Uani 1 1 d .
H33A H 0.8268 0.8454 0.8386 0.044 Uiso 1 1 calc .
H33B H 0.8550 0.9644 0.8034 0.044 Uiso 1 1 calc .

loop_
_atom_site_aniso_label
_atom_site_aniso_U_11
_atom_site_aniso_U_22
_atom_site_aniso_U_33
_atom_site_aniso_U_23
_atom_site_aniso_U_13
_atom_site_aniso_U_12
Cd1 0.02104(17) 0.03092(18) 0.02305(17) 0.000 0.01165(12) 0.000
Cl1 0.0331(4) 0.0379(4) 0.0547(4) -0.0111(3) 0.0234(3) -0.0071(2)
O101 0.0371(17) 0.086(2) 0.197(5) -0.065(3) -0.009(2) 0.0084(15)
O102 0.203(5) 0.087(2) 0.114(3) -0.048(2) 0.122(3) -0.054(3)
O103 0.0753(16) 0.0365(11) 0.0699(14) 0.0026(10) 0.0468(13) -0.0007(10)
O104 0.0680(18) 0.0564(16) 0.087(2) 0.0185(12) 0.0444(17) -0.0051(11)
O1W 0.0363(10) 0.0436(10) 0.0411(10) -0.0137(8) 0.0241(8) -0.0091(8)
N11 0.0243(11) 0.0360(11) 0.0320(11) 0.0009(8) 0.0145(9) 0.0003(8)
O11 0.0343(12) 0.0473(14) 0.0764(17) 0.0219(10) 0.0124(12) 0.0003(9)
C10 0.0278(13) 0.0354(13) 0.0350(13) -0.0018(10) 0.0136(11) -0.0038(10)
C11 0.0255(11) 0.0339(12) 0.0315(11) 0.0012(10) 0.0158(9) -0.0003(9)
C12 0.0252(11) 0.0349(13) 0.0302(11) 0.0011(10) 0.0120(10) 0.0020(10)
C13 0.0332(14) 0.0340(13) 0.0385(14) 0.0004(10) 0.0213(12) 0.0011(10)
C14 0.0287(15) 0.0400(17) 0.0548(17) 0.0114(12) 0.0200(13) 0.0097(11)
C15 0.0207(12) 0.0491(16) 0.0521(16) 0.0092(14) 0.0141(11) 0.0037(12)
O21 0.0396(11) 0.0574(12) 0.0338(9) 0.0038(9) 0.0228(8) -0.0081(10)
N21 0.0318(10) 0.0336(11) 0.0286(9) 0.0026(8) 0.0158(8) -0.0028(9)
C20 0.0277(11) 0.0304(12) 0.0305(11) 0.0042(10) 0.0176(9) 0.0049(10)
C21 0.0276(11) 0.0257(11) 0.0314(11) 0.0031(9) 0.0179(10) 0.0047(9)
C22 0.0253(11) 0.0333(12) 0.0322(11) 0.0027(10) 0.0152(10) -0.0019(10)
C23 0.0327(13) 0.0306(12) 0.0336(12) -0.0001(10) 0.0126(10) -0.0020(10)
C24 0.0331(13) 0.0303(12) 0.0417(13) 0.0026(11) 0.0192(11) -0.0044(11)
C25 0.0346(13) 0.0295(12) 0.0401(13) 0.0063(10) 0.0237(11) 0.0016(10)
N31 0.0282(12) 0.0423(14) 0.0476(14) 0.0065(10) 0.0199(11) -0.0028(9)
N32 0.0308(12) 0.0429(12) 0.0296(11) 0.0023(9) 0.0165(10) -0.0030(10)
C31 0.0338(14) 0.0360(15) 0.0570(16) -0.0049(13) 0.0251(13) -0.0091(12)
C32 0.0319(13) 0.0452(14) 0.0364(13) 0.0065(12) 0.0137(11) -0.0026(12)
C33 0.0354(15) 0.0450(16) 0.0304(13) -0.0046(10) 0.0166(12) -0.0042(11)

loop_
_atom_type_symbol
_atom_type_description
_atom_type_scat_dispersion_real
_atom_type_scat_dispersion_imag
_atom_type_scat_source
C C 0.0033 0.0016 'International Tables Vol C Tables 4.2.6.8 and 6.1.1.4'
H H 0.0000 0.0000 'International Tables Vol C Tables 4.2.6.8 and 6.1.1.4'
N N 0.0061 0.0033 'International Tables Vol C Tables 4.2.6.8 and 6.1.1.4'
O O 0.0106 0.0060 'International Tables Vol C Tables 4.2.6.8 and 6.1.1.4'
Cl Cl 0.1484 0.1585 'International Tables Vol C Tables 4.2.6.8 and 6.1.1.4'
Cd Cd -0.8075 1.2024 'International Tables Vol C Tables 4.2.6.8 and 6.1.1.4'

loop_
_geom_angle_atom_site_label_1
_geom_angle_atom_site_label_2
_geom_angle_atom_site_label_3
_geom_angle
_geom_angle_site_symmetry_1
_geom_angle_site_symmetry_3
N21 Cd1 N21 108.24(11) 8_465 7_667
N21 Cd1 N11 92.64(7) 8_465 .
N21 Cd1 N11 92.09(7) 7_667 .
N21 Cd1 N11 92.09(7) 8_465 2_656
N21 Cd1 N11 92.64(7) 7_667 2_656
N11 Cd1 N11 171.93(10) . 2_656
N21 Cd1 O1W 83.77(7) 8_465 2_656
N21 Cd1 O1W 167.78(7) 7_667 2_656
N11 Cd1 O1W 85.00(7) . 2_656
N11 Cd1 O1W 89.02(7) 2_656 2_656
N21 Cd1 O1W 167.78(7) 8_465 .
N21 Cd1 O1W 83.77(7) 7_667 .
N11 Cd1 O1W 89.02(7) . .
N11 Cd1 O1W 85.00(7) 2_656 .
O1W Cd1 O1W 84.32(9) 2_656 .
O104 Cl1 O102 108.1(2) . .
O104 Cl1 O101 107.7(3) . .
O102 Cl1 O101 112.2(3) . .
O104 Cl1 O103 109.58(15) . .
O102 Cl1 O103 109.6(2) . .
O101 Cl1 O103 109.58(19) . .
C12 N11 C13 117.5(2) . .
C12 N11 Cd1 118.62(16) . .
C13 N11 Cd1 123.83(17) . .
O11 C10 N31 122.8(2) . .
O11 C10 C11 120.6(2) . .
N31 C10 C11 116.6(2) . .
C12 C11 C15 117.5(2) . .
C12 C11 C10 117.0(2) . .
C15 C11 C10 125.5(2) . .
N11 C12 C11 123.6(2) . .
N11 C13 C14 122.5(2) . .
C13 C14 C15 119.2(2) . .
C14 C15 C11 119.7(2) . .
C22 N21 C23 118.0(2) . .
C22 N21 Cd1 117.68(16) . 7_667
C23 N21 Cd1 121.91(16) . 7_667
O21 C20 N32 122.2(2) . .
O21 C20 C21 120.5(2) . .
N32 C20 C21 117.3(2) . .
C22 C21 C25 117.5(2) . .
C22 C21 C20 123.7(2) . .
C25 C21 C20 118.8(2) . .
N21 C22 C21 123.3(2) . .
N21 C23 C24 122.8(2) . .
C25 C24 C23 118.4(2) . .
C24 C25 C21 119.9(2) . .
C10 N31 C31 122.6(2) . .
C20 N32 C33 123.3(2) . .
N31 C31 C32 114.0(2) . .
C31 C32 C33 114.4(2) . .
N32 C33 C32 112.0(2) . .

loop_
_geom_bond_atom_site_label_1
_geom_bond_atom_site_label_2
_geom_bond_distance
_geom_bond_site_symmetry_2
Cd1 N21 2.3422(19) 8_465
Cd1 N21 2.3422(19) 7_667
Cd1 N11 2.349(2) .
Cd1 N11 2.349(2) 2_656
Cd1 O1W 2.3435(17) 2_656
Cd1 O1W 2.3435(17) .
Cl1 O104 1.402(3) .
Cl1 O102 1.414(3) .
Cl1 O101 1.414(3) .
Cl1 O103 1.438(2) .
N11 C12 1.340(3) .
N11 C13 1.351(3) .
O11 C10 1.222(3) .
C10 N31 1.342(3) .
C10 C11 1.505(4) .
C11 C12 1.386(3) .
C11 C15 1.389(4) .
C13 C14 1.377(4) .
C14 C15 1.375(4) .
O21 C20 1.221(3) .
N21 C22 1.337(3) .
N21 C23 1.341(3) .
N21 Cd1 2.3422(19) 7_667
C20 N32 1.336(3) .
C20 C21 1.511(3) .
C21 C22 1.381(3) .
C21 C25 1.388(3) .
C23 C24 1.372(3) .
C24 C25 1.378(4) .
N31 C31 1.456(4) .
N32 C33 1.461(3) .
C31 C32 1.519(4) .
C32 C33 1.528(4) .
